data_1548229
loop_
_publ_author_name
'Sachio Horiuchi'
'Kensuke Kobayashi'
'Reiji Kumai'
'Nao Minami'
'Fumitaka Kagawa'
'Yoshinori Tokura'

_publ_section_title
;
 Quantum ferroelectricity in charge-transfer complex crystals
;
_journal_name_full 'Nature Communications'
_journal_page_first 7469
_journal_paper_doi 10.1038/ncomms8469
_journal_volume 6
_journal_year 2015
_chemical_formula_moiety 'C18 H8 Br2 I2 O2 S8'
_chemical_formula_sum 'C18 H8 Br2 I2 O2 S8'
_chemical_formula_weight 926.36
_space_group_IT_number 14
_symmetry_cell_setting monoclinic
_symmetry_Int_Tables_number 14
_symmetry_space_group_name_Hall '-P 2yn'
_symmetry_space_group_name_H-M 'P 1 21/n 1'
_atom_sites_solution_hydrogens geom
_atom_sites_solution_primary direct
_atom_sites_solution_secondary difmap
_cell_angle_alpha 90.0000
_cell_angle_beta 109.896(5)
_cell_angle_gamma 90.0000
_cell_formula_units_Z 2
_cell_length_a 10.5010(16)
_cell_length_b 11.9699(15)
_cell_length_c 11.0318(17)
_cell_measurement_reflns_used 5496
_cell_measurement_temperature 293
_cell_measurement_theta_max 27.49
_cell_measurement_theta_min 3.30
_cell_volume 1303.9(3)
_computing_cell_refinement CrystalClear
_computing_data_collection 'CrystalClear (Rigaku/MSC Inc., 2006)'
_computing_data_reduction CrystalClear
_computing_molecular_graphics 'CrystalStructure 4.0'
_computing_publication_material 'CrystalStructure 4.0 (Rigaku, 2010)'
_computing_structure_refinement 'CRYSTALS (Carruthers, et al., 1999)'
_computing_structure_solution 'SIR92 (Altomare, et al., 1994)'
_diffrn_ambient_temperature 293
_diffrn_detector_area_resol_mean 7.314
_diffrn_measured_fraction_theta_full 0.991
_diffrn_measured_fraction_theta_max 0.991
_diffrn_measurement_device_type 'Rigaku Mercury70'
_diffrn_measurement_method \w
_diffrn_radiation_type 'Mo K\a'
_diffrn_radiation_wavelength 0.71070
_diffrn_reflns_av_R_equivalents 0.0280
_diffrn_reflns_limit_h_max 13
_diffrn_reflns_limit_h_min -12
_diffrn_reflns_limit_k_max 15
_diffrn_reflns_limit_k_min -15
_diffrn_reflns_limit_l_max 11
_diffrn_reflns_limit_l_min -14
_diffrn_reflns_number 12947
_diffrn_reflns_theta_full 27.49
_diffrn_reflns_theta_max 27.49
_diffrn_standards_interval_count .
_diffrn_standards_number 0
_exptl_absorpt_coefficient_mu 6.144
_exptl_absorpt_correction_T_max 0.509
_exptl_absorpt_correction_T_min 0.337
_exptl_absorpt_correction_type numerical
_exptl_absorpt_process_details 'NUMABS (Rigaku, 1999)'
_exptl_crystal_colour brown
_exptl_crystal_density_diffrn 2.359
_exptl_crystal_density_method 'not measured'
_exptl_crystal_description platelet
_exptl_crystal_F_000 872.00
_exptl_crystal_size_max 0.220
_exptl_crystal_size_mid 0.170
_exptl_crystal_size_min 0.110
_refine_diff_density_max 0.422
_refine_diff_density_min -0.588
_refine_ls_extinction_method none
_refine_ls_goodness_of_fit_ref 1.143
_refine_ls_hydrogen_treatment constr
_refine_ls_number_parameters 171
_refine_ls_number_reflns 2371
_refine_ls_R_factor_gt 0.0316
_refine_ls_shift/su_max 0.021
_refine_ls_structure_factor_coef F
_refine_ls_weighting_details 'w = 1/[1.0000\s(Fo^2^)]'
_refine_ls_weighting_scheme calc
_refine_ls_wR_factor_ref 0.0237
_reflns_number_gt 2371
_reflns_number_total 2974
_reflns_threshold_expression F>2.0\s(F)
_cod_data_source_file ncomms8469-s2.cif
_cod_data_source_block '_ttf25dbi1'
_cod_original_cell_volume 1303.9(4)
_cod_database_code 1548229

loop_
_symmetry_equiv_pos_site_id
_symmetry_equiv_pos_as_xyz
1 +X,+Y,+Z
2 1/2-X,1/2+Y,1/2-Z
3 -X,-Y,-Z
4 1/2+X,1/2-Y,1/2+Z

loop_
_atom_site_label
_atom_site_type_symbol
_atom_site_fract_x
_atom_site_fract_y
_atom_site_fract_z
_atom_site_U_iso_or_equiv
_atom_site_adp_type
_atom_site_occupancy
_atom_site_symmetry_multiplicity
_atom_site_calc_flag
_atom_site_refinement_flags
_atom_site_disorder_assembly
_atom_site_disorder_group
I1 I 0.0869(7) -0.1650(5) 0.2759(6) 0.0411(6) Uani 0.4462(16) 4 d . . .
I2 I 0.3137(6) -0.1315(5) 0.6012(5) 0.0532(6) Uani 0.5533(16) 4 d . . .
Br1 Br 0.0692(8) -0.1477(6) 0.2830(8) 0.0438(8) Uani 0.5534(17) 4 d . . .
Br2 Br 0.3001(11) -0.1249(10) 0.5784(10) 0.0588(11) Uani 0.4464(17) 4 d . . .
S1 S 0.06636(11) 0.13638(9) 0.09678(9) 0.0521(3) Uani 1.0 4 d . . .
S2 S 0.30867(10) 0.09505(9) 0.32427(10) 0.0536(3) Uani 1.0 4 d . . .
S3 S -0.05646(9) 0.29388(8) 0.27274(9) 0.0472(3) Uani 1.0 4 d . . .
S4 S 0.18436(9) 0.24523(8) 0.49850(8) 0.0498(3) Uani 1.0 4 d . . .
O1 O 0.1691(3) 0.0129(2) 0.7436(3) 0.0513(8) Uani 1.0 4 d . . .
C1 C 0.1490(4) 0.1585(3) 0.2620(3) 0.0384(10) Uani 1.0 4 d . . .
C2 C 0.1955(5) 0.0585(4) 0.0758(5) 0.0623(15) Uani 1.0 4 d . . .
C3 C 0.3033(5) 0.0396(4) 0.1766(5) 0.0626(15) Uani 1.0 4 d . . .
C4 C 0.0975(3) 0.2215(3) 0.3342(3) 0.0362(10) Uani 1.0 4 d . . .
C5 C -0.0443(4) 0.3569(3) 0.4173(4) 0.0544(13) Uani 1.0 4 d . . .
C6 C 0.0649(4) 0.3361(3) 0.5186(4) 0.0555(13) Uani 1.0 4 d . . .
C7 C 0.0935(4) 0.0088(3) 0.6319(3) 0.0366(10) Uani 1.0 4 d . . .
C8 C 0.1277(3) -0.0551(3) 0.5320(3) 0.0360(10) Uani 1.0 4 d . . .
C9 C 0.0412(3) -0.0652(3) 0.4116(3) 0.0345(10) Uani 1.0 4 d . . .
H1 H 0.1884 0.0312 -0.0072 0.0806 Uiso 1.0 4 calc R . .
H2 H 0.3762 -0.0037 0.1692 0.0823 Uiso 1.0 4 calc R . .
H3 H -0.1136 0.4052 0.4234 0.0676 Uiso 1.0 4 calc R . .
H4 H 0.0775 0.3700 0.5997 0.0670 Uiso 1.0 4 calc R . .

loop_
_atom_site_aniso_label
_atom_site_aniso_U_11
_atom_site_aniso_U_22
_atom_site_aniso_U_33
_atom_site_aniso_U_12
_atom_site_aniso_U_13
_atom_site_aniso_U_23
I1 0.0475(13) 0.0371(14) 0.0440(9) 0.0058(8) 0.0223(7) -0.0095(9)
I2 0.0406(9) 0.0684(12) 0.0409(14) 0.0181(6) 0.0015(11) 0.0020(11)
Br1 0.0500(17) 0.0406(18) 0.0472(9) 0.0068(10) 0.0250(9) -0.0138(10)
Br2 0.0454(19) 0.0686(14) 0.048(4) 0.0156(13) -0.0025(19) 0.0156(17)
S1 0.0569(6) 0.0635(7) 0.0365(5) -0.0065(5) 0.0165(5) -0.0076(5)
S2 0.0415(6) 0.0546(7) 0.0656(7) 0.0055(5) 0.0193(5) 0.0082(6)
S3 0.0377(5) 0.0554(6) 0.0398(5) 0.0050(5) 0.0017(4) -0.0015(5)
S4 0.0462(6) 0.0596(7) 0.0316(5) -0.0049(5) -0.0024(5) -0.0007(5)
O1 0.0430(15) 0.0673(19) 0.0330(13) 0.0069(13) -0.0011(12) -0.0076(13)
C1 0.0349(19) 0.042(2) 0.0371(19) -0.0043(16) 0.0106(16) 0.0016(17)
C2 0.068(3) 0.065(3) 0.069(3) -0.018(3) 0.042(3) -0.018(3)
C3 0.064(3) 0.050(3) 0.092(4) -0.005(3) 0.050(3) -0.015(3)
C4 0.0320(18) 0.039(2) 0.0322(18) -0.0030(15) 0.0033(15) 0.0016(15)
C5 0.065(3) 0.048(3) 0.056(3) 0.004(2) 0.028(3) -0.004(2)
C6 0.082(3) 0.048(3) 0.038(3) -0.005(3) 0.022(3) -0.0074(19)
C7 0.0351(19) 0.036(2) 0.0327(19) 0.0004(16) 0.0039(16) -0.0032(16)
C8 0.0310(18) 0.0351(19) 0.0365(19) 0.0038(16) 0.0046(15) 0.0002(16)
C9 0.0350(19) 0.0325(19) 0.0351(18) 0.0009(15) 0.0109(15) -0.0038(15)

loop_
_atom_type_symbol
_atom_type_description
_atom_type_scat_dispersion_real
_atom_type_scat_dispersion_imag
_atom_type_scat_source
C C 0.0033 0.0016
;
International Tables for Crystallography
(1992, Vol. C, Tables 4.2.6.8 and 6.1.1.4)
;
H H 0.0000 0.0000
;
International Tables for Crystallography
(1992, Vol. C, Table 6.1.1.4)
;
Br Br -0.2901 2.4595
;
International Tables for Crystallography
(1992, Vol. C, Tables 4.2.6.8 and 6.1.1.4)
;
I I -0.4742 1.8119
;
International Tables for Crystallography
(1992, Vol. C, Tables 4.2.6.8 and 6.1.1.4)
;
O O 0.0106 0.0060
;
International Tables for Crystallography
(1992, Vol. C, Tables 4.2.6.8 and 6.1.1.4)
;
S S 0.1246 0.1234
;
International Tables for Crystallography
(1992, Vol. C, Tables 4.2.6.8 and 6.1.1.4)
;

loop_
_geom_angle_atom_site_label_1
_geom_angle_atom_site_label_2
_geom_angle_atom_site_label_3
_geom_angle
_geom_angle_publ_flag
_geom_angle_site_symmetry_1
_geom_angle_site_symmetry_2
_geom_angle_site_symmetry_3
C1 S1 C2 95.04(19) yes . . .
C1 S2 C3 94.39(19) yes . . .
C4 S3 C5 95.15(17) yes . . .
C4 S4 C6 95.11(17) yes . . .
S1 C1 S2 114.3(3) yes . . .
S1 C1 C4 123.2(3) yes . . .
S2 C1 C4 122.5(3) yes . . .
S1 C2 C3 118.1(4) yes . . .
S2 C3 C2 118.2(4) yes . . .
S3 C4 S4 114.0(2) yes . . .
S3 C4 C1 123.7(3) yes . . .
S4 C4 C1 122.2(3) yes . . .
S3 C5 C6 117.9(4) yes . . .
S4 C6 C5 117.9(4) yes . . .
O1 C7 C8 122.2(3) yes . . .
O1 C7 C9 121.8(4) yes . . 3_556
C8 C7 C9 116.0(3) yes . . 3_556
I2 C8 Br2 5.9(4) yes . . .
I2 C8 C7 113.2(3) yes . . .
I2 C8 C9 124.6(4) yes . . .
Br2 C8 C7 118.5(4) yes . . .
Br2 C8 C9 119.4(5) yes . . .
C7 C8 C9 122.1(3) yes . . .
I1 C9 Br1 4.6(3) yes . . .
I1 C9 C7 116.8(3) yes . . 3_556
I1 C9 C8 121.3(3) yes . . .
Br1 C9 C7 112.3(3) yes . . 3_556
Br1 C9 C8 125.8(4) yes . . .
C7 C9 C8 121.9(4) yes 3_556 . .

loop_
_geom_bond_atom_site_label_1
_geom_bond_atom_site_label_2
_geom_bond_distance
_geom_bond_publ_flag
_geom_bond_site_symmetry_1
_geom_bond_site_symmetry_2
I1 C9 2.095(8) yes . .
I2 C8 2.054(6) yes . .
Br1 C9 1.833(10) yes . .
Br2 C8 1.899(12) yes . .
S1 C1 1.752(4) yes . .
S1 C2 1.725(5) yes . .
S2 C1 1.754(4) yes . .
S2 C3 1.742(6) yes . .
S3 C4 1.754(4) yes . .
S3 C5 1.729(5) yes . .
S4 C4 1.753(3) yes . .
S4 C6 1.731(5) yes . .
O1 C7 1.218(4) yes . .
C1 C4 1.338(6) yes . .
C2 C3 1.309(6) yes . .
C5 C6 1.324(5) yes . .
C7 C8 1.483(5) yes . .
C7 C9 1.492(5) yes . 3_556
C8 C9 1.335(4) yes . .
